data_4073267
loop_
_publ_author_name
'Cabeza, Javier A.'
'del R\'io, Ignacio'
'Garc\'ia-\'Alvarez, Pablo'
'Miguel, Daniel'

_publ_section_title
;
 Ruthenium Cluster Mediated Transformation of Linear Alkenes into Trienyl
 Ligands. Activation of Five C(sp3)&#x2212;H Bonds of 1-Octene, 1-Nonene,
 and 1-Decene
;
_journal_issue 10
_journal_name_full Organometallics
_journal_page_first 2482
_journal_paper_doi 10.1021/om070205h
_journal_volume 26
_journal_year 2007
_chemical_formula_moiety 'C30 H20 N2 O15 Ru7, 0.5(C2 H4 Cl2)'
_chemical_formula_sum 'C31 H22 Cl N2 O15 Ru7'
_chemical_formula_weight 1405.45
_chemical_name_systematic
;
  ?
;
_space_group_IT_number 2
_symmetry_cell_setting triclinic
_symmetry_space_group_name_Hall '-P 1'
_symmetry_space_group_name_H-M 'P -1'
_atom_sites_solution_hydrogens geom
_atom_sites_solution_primary direct
_atom_sites_solution_secondary difmap
_audit_creation_method SHELXL-97
_cell_angle_alpha 93.227(10)
_cell_angle_beta 102.798(10)
_cell_angle_gamma 109.058(9)
_cell_formula_units_Z 2
_cell_length_a 10.015(5)
_cell_length_b 10.370(5)
_cell_length_c 20.547(11)
_cell_measurement_temperature 296(2)
_cell_volume 1947.6(17)
_computing_cell_refinement 'Bruker SMART'
_computing_data_collection 'Bruker SMART'
_computing_data_reduction 'Bruker SHELXTL'
_computing_molecular_graphics 'Bruker SHELXTL'
_computing_publication_material 'Bruker SHELXTL'
_computing_structure_refinement 'SHELXL-97 (Sheldrick, 1997)'
_computing_structure_solution 'SHELXS-97 (Sheldrick, 1990)'
_diffrn_ambient_temperature 296(2)
_diffrn_measured_fraction_theta_full 0.979
_diffrn_measured_fraction_theta_max 0.979
_diffrn_measurement_device_type 'CCD area detector'
_diffrn_measurement_method 'phi and omega scans'
_diffrn_radiation_monochromator graphite
_diffrn_radiation_source 'fine-focus sealed tube'
_diffrn_radiation_type MoK\a
_diffrn_radiation_wavelength 0.71073
_diffrn_reflns_av_R_equivalents 0.0420
_diffrn_reflns_av_sigmaI/netI 0.0414
_diffrn_reflns_limit_h_max 11
_diffrn_reflns_limit_h_min -11
_diffrn_reflns_limit_k_max 11
_diffrn_reflns_limit_k_min -11
_diffrn_reflns_limit_l_max 22
_diffrn_reflns_limit_l_min -21
_diffrn_reflns_number 8533
_diffrn_reflns_theta_full 23.28
_diffrn_reflns_theta_max 23.28
_diffrn_reflns_theta_min 1.03
_exptl_absorpt_coefficient_mu 2.778
_exptl_absorpt_correction_T_max 0.755
_exptl_absorpt_correction_T_min 0.560
_exptl_absorpt_correction_type empirical
_exptl_absorpt_process_details SADABS
_exptl_crystal_colour BLACK
_exptl_crystal_density_diffrn 2.397
_exptl_crystal_density_method 'not measured'
_exptl_crystal_description BLOCKS
_exptl_crystal_F_000 1334
_exptl_crystal_size_max 0.21
_exptl_crystal_size_mid 0.18
_exptl_crystal_size_min 0.10
_refine_diff_density_max 2.112
_refine_diff_density_min -1.349
_refine_diff_density_rms 0.284
_refine_ls_extinction_coef 0.00004(1)
_refine_ls_extinction_expression Fc^*^=kFc[1+0.001xFc^2^\l^3^/sin(2\q)]^-1/4^
_refine_ls_extinction_method SHELXL
_refine_ls_goodness_of_fit_ref 1.121
_refine_ls_hydrogen_treatment constr
_refine_ls_matrix_type full
_refine_ls_number_parameters 508
_refine_ls_number_reflns 5496
_refine_ls_number_restraints 0
_refine_ls_restrained_S_all 1.121
_refine_ls_R_factor_all 0.0765
_refine_ls_R_factor_gt 0.0649
_refine_ls_shift/su_max 0.002
_refine_ls_shift/su_mean 0.000
_refine_ls_structure_factor_coef Fsqd
_refine_ls_weighting_details 'calc w=1/[\s^2^(Fo^2^)+(0.0970P)^2^+56.0222P] where P=(Fo^2^+2Fc^2^)/3'
_refine_ls_weighting_scheme calc
_refine_ls_wR_factor_gt 0.2000
_refine_ls_wR_factor_ref 0.2104
_reflns_number_gt 4539
_reflns_number_total 5496
_reflns_threshold_expression >2sigma(I)
_cod_data_source_file om070205h-file001.cif
_cod_data_source_block 3b_(pg158f4m)
_cod_depositor_comments
;
The following automatic conversions were performed:

'_exptl_absorpt_correction_type' value 'EMPIRICAL' changed to
'empirical' according to
/home/saulius/struct/CIF-dictionaries/cif_core.dic dictionary named
'cif_core.dic' version 2.4.1 from 2010-06-29.

Automatic conversion script
Id: cif_fix_values 1715 2011-07-08 13:25:40Z adriana 
;
_cod_original_cell_volume 1947.6(18)
_cod_database_code 4073267

loop_
_symmetry_equiv_pos_as_xyz
'x, y, z'
'-x, -y, -z'

loop_
_atom_site_label
_atom_site_type_symbol
_atom_site_fract_x
_atom_site_fract_y
_atom_site_fract_z
_atom_site_U_iso_or_equiv
_atom_site_adp_type
_atom_site_occupancy
_atom_site_symmetry_multiplicity
_atom_site_calc_flag
_atom_site_refinement_flags
Ru1 Ru 0.30412(12) 0.14826(12) 0.64577(6) 0.0264(3) Uani 1 1 d .
Ru2 Ru 0.36746(13) 0.04622(12) 0.76542(6) 0.0273(3) Uani 1 1 d .
Ru3 Ru 0.15775(13) -0.12024(13) 0.65779(7) 0.0308(4) Uani 1 1 d .
Ru4 Ru 0.59821(13) 0.27873(13) 0.66060(7) 0.0302(4) Uani 1 1 d .
Ru5 Ru 0.65905(13) 0.17005(13) 0.77644(6) 0.0287(4) Uani 1 1 d .
Ru6 Ru 0.48922(14) 0.33797(13) 0.76926(7) 0.0326(4) Uani 1 1 d .
Ru7 Ru 0.57006(15) 0.22354(15) 0.88519(7) 0.0396(4) Uani 1 1 d .
H100 H 0.3063 0.1933 0.7369 0.048 Uiso 1 1 d R
C1 C 0.482(3) 0.548(2) 0.7515(14) 0.074(7) Uani 1 1 d .
H1A H 0.5406 0.6230 0.7875 0.088 Uiso 1 1 calc R
H1B H 0.4855 0.5723 0.7069 0.088 Uiso 1 1 calc R
C2 C 0.350(3) 0.467(2) 0.7589(12) 0.061(6) Uani 1 1 d .
H2 H 0.2655 0.4424 0.7197 0.074 Uiso 1 1 calc R
C3 C 0.331(2) 0.403(2) 0.8165(10) 0.051(5) Uani 1 1 d .
H3 H 0.2364 0.3352 0.8160 0.061 Uiso 1 1 calc R
C4 C 0.454(2) 0.420(2) 0.8703(10) 0.053(5) Uani 1 1 d .
H4 H 0.5150 0.5154 0.8885 0.064 Uiso 1 1 calc R
C5 C 0.431(2) 0.3263(17) 0.9211(10) 0.050(5) Uani 1 1 d .
H5 H 0.3307 0.2703 0.9205 0.060 Uiso 1 1 calc R
C6 C 0.547(2) 0.331(2) 0.9774(9) 0.054(5) Uani 1 1 d .
H6 H 0.5242 0.2794 1.0146 0.065 Uiso 1 1 calc R
C7 C 0.695(2) 0.392(2) 0.9744(10) 0.066(6) Uani 1 1 d .
H7 H 0.7121 0.4831 0.9599 0.079 Uiso 1 1 calc R
C8 C 0.821(3) 0.395(4) 1.0311(14) 0.105(11) Uani 1 1 d .
H8A H 0.8876 0.3659 1.0112 0.126 Uiso 1 1 calc R
H8B H 0.8717 0.4897 1.0515 0.126 Uiso 1 1 calc R
C9 C 0.796(4) 0.321(7) 1.079(2) 0.21(3) Uani 1 1 d .
H9A H 0.6943 0.2646 1.0688 0.321 Uiso 1 1 calc R
H9B H 0.8196 0.3817 1.1208 0.321 Uiso 1 1 calc R
H9C H 0.8546 0.2642 1.0845 0.321 Uiso 1 1 calc R
N1 N 0.4751(11) 0.0668(12) 0.6856(6) 0.025(3) Uani 1 1 d .
N2 N 0.3431(14) -0.1592(13) 0.6313(7) 0.032(3) Uani 1 1 d .
C100 C 0.4265(16) 0.3040(16) 0.5965(9) 0.037(4) Uani 1 1 d .
O100 O 0.3997(14) 0.3659(13) 0.5542(7) 0.052(3) Uani 1 1 d .
C101 C 0.2272(16) 0.0481(19) 0.5582(9) 0.038(4) Uani 1 1 d .
O101 O 0.1817(16) 0.0048(14) 0.5016(7) 0.057(3) Uani 1 1 d .
C102 C 0.151(2) 0.2192(19) 0.6285(9) 0.044(4) Uani 1 1 d .
O102 O 0.0567(15) 0.2608(16) 0.6191(7) 0.063(4) Uani 1 1 d .
C201 C 0.4024(18) -0.1151(18) 0.7931(8) 0.038(4) Uani 1 1 d .
O201 O 0.4218(16) -0.2079(13) 0.8132(8) 0.060(4) Uani 1 1 d .
C202 C 0.2500(19) 0.0359(17) 0.8255(9) 0.041(4) Uani 1 1 d .
O202 O 0.1711(18) 0.0246(18) 0.8593(8) 0.078(5) Uani 1 1 d .
C301 C 0.007(2) -0.214(2) 0.5777(10) 0.051(5) Uani 1 1 d .
O301 O -0.0883(17) -0.2665(17) 0.5317(8) 0.076(5) Uani 1 1 d .
C302 C 0.109(2) -0.271(2) 0.7085(10) 0.051(5) Uani 1 1 d .
O302 O 0.0821(15) -0.3592(16) 0.7385(9) 0.075(5) Uani 1 1 d .
C303 C 0.035(2) -0.043(2) 0.6895(10) 0.055(5) Uani 1 1 d .
O303 O -0.0482(15) -0.0047(17) 0.7069(8) 0.069(4) Uani 1 1 d .
C401 C 0.675(2) 0.227(2) 0.5902(10) 0.052(5) Uani 1 1 d .
O401 O 0.721(2) 0.207(2) 0.5478(9) 0.097(7) Uani 1 1 d .
C402 C 0.707(2) 0.463(2) 0.6588(9) 0.048(5) Uani 1 1 d .
O402 O 0.7680(17) 0.5719(16) 0.6530(10) 0.082(5) Uani 1 1 d .
C500 C 0.778(2) 0.251(2) 0.8718(10) 0.049(5) Uani 1 1 d .
O500 O 0.8984(15) 0.2899(17) 0.9065(7) 0.070(4) Uani 1 1 d .
C501 C 0.7177(17) 0.0122(18) 0.7909(8) 0.036(4) Uani 1 1 d .
O501 O 0.7546(17) -0.0751(16) 0.8018(8) 0.069(4) Uani 1 1 d .
C502 C 0.8309(19) 0.2659(17) 0.7493(9) 0.041(4) Uani 1 1 d .
O502 O 0.9501(13) 0.3216(16) 0.7466(7) 0.061(4) Uani 1 1 d .
C601 C 0.688(2) 0.4502(17) 0.7990(10) 0.052(5) Uani 1 1 d .
O601 O 0.7995(16) 0.5331(14) 0.8188(8) 0.068(4) Uani 1 1 d .
C701 C 0.575(2) 0.075(2) 0.9293(11) 0.062(6) Uani 1 1 d .
O701 O 0.5831(19) -0.0216(17) 0.9521(9) 0.078(5) Uani 1 1 d .
C11 C 0.4742(14) -0.0501(15) 0.6503(7) 0.023(3) Uani 1 1 d .
C12 C 0.5994(18) -0.0628(18) 0.6356(8) 0.037(4) Uani 1 1 d .
H12 H 0.6875 0.0107 0.6492 0.044 Uiso 1 1 calc R
C13 C 0.5936(19) -0.1836(17) 0.6010(9) 0.038(4) Uani 1 1 d .
H13 H 0.6773 -0.1912 0.5911 0.046 Uiso 1 1 calc R
C14 C 0.465(2) -0.2913(17) 0.5815(9) 0.042(4) Uani 1 1 d .
H14 H 0.4593 -0.3726 0.5576 0.051 Uiso 1 1 calc R
C15 C 0.340(2) -0.2789(17) 0.5975(8) 0.040(4) Uani 1 1 d .
C16 C 0.198(2) -0.4036(18) 0.5758(11) 0.056(5) Uani 1 1 d .
H16A H 0.1288 -0.3826 0.5416 0.084 Uiso 1 1 calc R
H16B H 0.1585 -0.4252 0.6140 0.084 Uiso 1 1 calc R
H16C H 0.2179 -0.4812 0.5582 0.084 Uiso 1 1 calc R
Cl91 Cl -0.158(4) -0.200(4) 0.959(2) 0.22(3) Uani 0.50 1 d PG
C91 C -0.062(3) -0.025(4) 0.970(2) 0.200 Uiso 0.50 1 d PG
H91A H -0.1192 0.0314 0.9741 0.240 Uiso 0.50 1 d PG
H91B H -0.0480 -0.0144 0.9351 0.240 Uiso 0.50 1 d PG
Cl92 Cl 0.157(2) 0.203(3) 1.0265(17) 0.102(8) Uani 0.50 1 d PG
C92 C 0.080(5) 0.023(4) 1.026(3) 0.200 Uiso 0.50 1 d PG
H92A H 0.1414 -0.0230 1.0146 0.240 Uiso 0.50 1 d PG
H92B H 0.0614 0.0036 1.0694 0.240 Uiso 0.50 1 d PG

loop_
_atom_site_aniso_label
_atom_site_aniso_U_11
_atom_site_aniso_U_22
_atom_site_aniso_U_33
_atom_site_aniso_U_23
_atom_site_aniso_U_13
_atom_site_aniso_U_12
Ru1 0.0177(6) 0.0267(7) 0.0361(7) 0.0034(5) 0.0073(5) 0.0091(5)
Ru2 0.0194(6) 0.0265(7) 0.0344(7) 0.0021(5) 0.0094(5) 0.0047(5)
Ru3 0.0170(6) 0.0290(7) 0.0423(8) 0.0021(5) 0.0084(5) 0.0024(5)
Ru4 0.0198(7) 0.0316(7) 0.0394(8) 0.0092(5) 0.0106(5) 0.0066(5)
Ru5 0.0188(6) 0.0301(7) 0.0346(7) 0.0050(5) 0.0055(5) 0.0059(5)
Ru6 0.0285(7) 0.0255(7) 0.0410(8) -0.0002(5) 0.0079(6) 0.0068(5)
Ru7 0.0351(8) 0.0410(8) 0.0366(8) 0.0018(6) 0.0100(6) 0.0052(6)
C1 0.10(2) 0.030(11) 0.109(19) 0.012(11) 0.028(15) 0.047(13)
C2 0.075(15) 0.040(11) 0.085(16) -0.008(10) 0.013(12) 0.049(12)
C3 0.048(11) 0.060(12) 0.053(12) -0.009(9) 0.023(10) 0.026(10)
C4 0.035(10) 0.054(12) 0.056(12) -0.023(9) 0.004(9) 0.006(9)
C5 0.054(12) 0.023(9) 0.064(13) -0.010(8) 0.016(10) 0.005(8)
C6 0.051(12) 0.078(14) 0.035(10) -0.005(9) 0.028(9) 0.016(10)
C7 0.058(13) 0.059(13) 0.046(12) -0.026(10) 0.012(10) -0.017(10)
C8 0.08(2) 0.16(3) 0.062(17) -0.022(18) 0.014(15) 0.03(2)
C9 0.08(2) 0.41(9) 0.11(3) 0.12(4) 0.02(2) 0.02(4)
N1 0.006(5) 0.031(7) 0.041(7) 0.009(6) 0.012(5) 0.006(5)
N2 0.034(8) 0.027(7) 0.041(8) 0.008(6) 0.008(6) 0.019(6)
C100 0.017(8) 0.024(8) 0.064(12) 0.013(8) 0.015(8) -0.006(6)
O100 0.041(7) 0.048(7) 0.069(9) 0.032(7) 0.008(6) 0.017(6)
C101 0.014(8) 0.055(11) 0.046(11) 0.018(9) 0.002(7) 0.013(7)
O101 0.071(10) 0.053(8) 0.039(8) 0.002(6) 0.002(7) 0.022(7)
C102 0.035(10) 0.053(11) 0.043(10) 0.010(8) 0.014(8) 0.013(9)
O102 0.039(8) 0.090(11) 0.077(10) 0.006(8) 0.011(7) 0.045(8)
C201 0.034(9) 0.042(10) 0.036(9) 0.003(8) 0.022(8) 0.003(8)
O201 0.067(9) 0.032(7) 0.090(11) 0.021(7) 0.022(8) 0.023(7)
C202 0.032(9) 0.030(9) 0.056(11) 0.003(8) 0.020(9) -0.002(7)
O202 0.069(10) 0.086(11) 0.076(11) -0.009(8) 0.044(9) 0.010(9)
C301 0.053(12) 0.056(12) 0.049(12) 0.020(10) 0.015(10) 0.022(10)
O301 0.053(9) 0.076(11) 0.061(10) -0.003(8) -0.018(8) -0.003(8)
C302 0.041(11) 0.058(13) 0.062(13) 0.009(10) 0.023(10) 0.020(10)
O302 0.039(8) 0.065(10) 0.101(12) 0.040(9) 0.015(8) -0.010(7)
C303 0.046(12) 0.058(12) 0.046(11) 0.003(9) 0.013(9) 0.000(10)
O303 0.036(8) 0.092(12) 0.099(12) 0.009(9) 0.035(8) 0.036(8)
C401 0.049(11) 0.072(14) 0.060(13) 0.040(10) 0.037(10) 0.033(10)
O401 0.139(17) 0.154(18) 0.076(11) 0.069(12) 0.077(12) 0.112(15)
C402 0.039(10) 0.058(13) 0.046(11) 0.026(9) 0.012(9) 0.010(10)
O402 0.052(9) 0.056(10) 0.127(15) 0.040(10) 0.021(9) -0.002(8)
C500 0.033(11) 0.055(12) 0.068(13) 0.012(10) 0.019(10) 0.021(9)
O500 0.037(8) 0.092(12) 0.053(9) -0.002(8) -0.009(7) -0.001(8)
C501 0.027(9) 0.042(10) 0.045(10) 0.016(8) 0.015(7) 0.017(8)
O501 0.075(11) 0.073(10) 0.086(11) 0.034(8) 0.025(9) 0.053(9)
C502 0.033(10) 0.036(9) 0.050(11) 0.004(8) 0.009(8) 0.010(8)
O502 0.018(7) 0.083(10) 0.081(10) 0.025(8) 0.027(6) 0.007(6)
C601 0.059(13) 0.017(8) 0.056(12) -0.002(8) -0.001(10) -0.007(9)
O601 0.051(9) 0.038(8) 0.095(11) 0.010(7) 0.006(8) -0.003(7)
C701 0.065(14) 0.063(14) 0.053(13) 0.012(11) 0.012(11) 0.015(11)
O701 0.080(11) 0.067(11) 0.095(12) 0.041(9) 0.037(10) 0.020(9)
C11 0.012(7) 0.032(8) 0.023(7) 0.014(6) 0.002(6) 0.006(6)
C12 0.031(9) 0.052(11) 0.033(9) 0.008(7) 0.008(7) 0.022(8)
C13 0.044(10) 0.035(9) 0.051(10) 0.003(8) 0.018(8) 0.031(8)
C14 0.058(12) 0.028(9) 0.052(11) 0.003(8) 0.028(9) 0.020(9)
C15 0.057(11) 0.034(9) 0.034(9) 0.005(7) 0.007(8) 0.028(8)
C16 0.050(12) 0.029(9) 0.076(14) -0.018(9) 0.014(10) 0.002(8)
Cl91 0.38(6) 0.14(3) 0.14(3) 0.03(2) 0.01(3) 0.13(3)
Cl92 0.061(9) 0.120(19) 0.131(19) 0.040(13) 0.040(10) 0.025(10)

loop_
_atom_type_symbol
_atom_type_description
_atom_type_scat_dispersion_real
_atom_type_scat_dispersion_imag
_atom_type_scat_source
C C 0.0033 0.0016 'International Tables Vol C Tables 4.2.6.8 and 6.1.1.4'
H H 0.0000 0.0000 'International Tables Vol C Tables 4.2.6.8 and 6.1.1.4'
N N 0.0061 0.0033 'International Tables Vol C Tables 4.2.6.8 and 6.1.1.4'
O O 0.0106 0.0060 'International Tables Vol C Tables 4.2.6.8 and 6.1.1.4'
Ru Ru -1.2594 0.8363 'International Tables Vol C Tables 4.2.6.8 and 6.1.1.4'
Cl Cl 0.1484 0.1585 'International Tables Vol C Tables 4.2.6.8 and 6.1.1.4'

loop_
_geom_angle_atom_site_label_1
_geom_angle_atom_site_label_2
_geom_angle_atom_site_label_3
_geom_angle
C102 Ru1 C101 88.4(7)
C102 Ru1 C100 89.9(7)
C101 Ru1 C100 83.7(7)
C102 Ru1 N1 168.7(6)
C101 Ru1 N1 100.7(6)
C100 Ru1 N1 97.7(5)
C102 Ru1 Ru3 101.4(6)
C101 Ru1 Ru3 72.4(5)
C100 Ru1 Ru3 153.0(5)
N1 Ru1 Ru3 75.3(3)
C102 Ru1 Ru4 129.8(6)
C101 Ru1 Ru4 106.8(5)
C100 Ru1 Ru4 46.9(5)
N1 Ru1 Ru4 54.0(3)
Ru3 Ru1 Ru4 128.71(6)
C102 Ru1 Ru2 119.3(5)
C101 Ru1 Ru2 127.3(5)
C100 Ru1 Ru2 134.6(5)
N1 Ru1 Ru2 49.7(3)
Ru3 Ru1 Ru2 59.37(5)
Ru4 Ru1 Ru2 89.19(5)
C102 Ru1 Ru6 98.4(6)
C101 Ru1 Ru6 165.4(5)
C100 Ru1 Ru6 83.4(5)
N1 Ru1 Ru6 74.3(3)
Ru3 Ru1 Ru6 118.35(6)
Ru4 Ru1 Ru6 59.02(5)
Ru2 Ru1 Ru6 59.95(6)
C102 Ru1 H100 82.8
C101 Ru1 H100 155.6
C100 Ru1 H100 118.9
N1 Ru1 H100 86.2
Ru3 Ru1 H100 87.1
Ru4 Ru1 H100 96.2
Ru2 Ru1 H100 43.4
Ru6 Ru1 H100 38.9
C202 Ru2 C201 89.8(7)
C202 Ru2 N1 170.6(6)
C201 Ru2 N1 97.3(5)
C202 Ru2 Ru3 98.0(5)
C201 Ru2 Ru3 87.5(5)
N1 Ru2 Ru3 76.3(3)
C202 Ru2 Ru5 133.7(5)
C201 Ru2 Ru5 89.5(5)
N1 Ru2 Ru5 52.9(3)
Ru3 Ru2 Ru5 128.25(6)
C202 Ru2 Ru1 119.9(6)
C201 Ru2 Ru1 137.0(5)
N1 Ru2 Ru1 50.7(3)
Ru3 Ru2 Ru1 60.08(5)
Ru5 Ru2 Ru1 90.05(5)
C202 Ru2 Ru6 100.6(5)
C201 Ru2 Ru6 145.9(5)
N1 Ru2 Ru6 76.9(3)
Ru3 Ru2 Ru6 122.44(6)
Ru5 Ru2 Ru6 59.91(4)
Ru1 Ru2 Ru6 63.41(5)
C202 Ru2 Ru7 77.1(5)
C201 Ru2 Ru7 93.6(5)
N1 Ru2 Ru7 108.4(3)
Ru3 Ru2 Ru7 175.00(6)
Ru5 Ru2 Ru7 56.68(5)
Ru1 Ru2 Ru7 121.30(6)
Ru6 Ru2 Ru7 58.17(5)
C202 Ru2 H100 85.1
C201 Ru2 H100 172.4
N1 Ru2 H100 87.2
Ru3 Ru2 H100 87.7
Ru5 Ru2 H100 98.1
Ru1 Ru2 H100 43.4
Ru6 Ru2 H100 41.2
Ru7 Ru2 H100 90.8
C303 Ru3 C302 91.7(8)
C303 Ru3 C301 91.9(8)
C302 Ru3 C301 94.6(8)
C303 Ru3 N2 165.4(7)
C302 Ru3 N2 96.5(6)
C301 Ru3 N2 99.4(7)
C303 Ru3 Ru2 84.1(6)
C302 Ru3 Ru2 92.5(6)
C301 Ru3 Ru2 172.0(6)
N2 Ru3 Ru2 83.5(4)
C303 Ru3 Ru1 82.9(6)
C302 Ru3 Ru1 152.8(6)
C301 Ru3 Ru1 112.1(6)
N2 Ru3 Ru1 84.4(3)
Ru2 Ru3 Ru1 60.55(5)
C402 Ru4 C401 88.4(9)
C402 Ru4 C100 88.6(7)
C401 Ru4 C100 94.0(8)
C402 Ru4 N1 168.5(6)
C401 Ru4 N1 100.8(7)
C100 Ru4 N1 97.4(5)
C402 Ru4 Ru5 117.9(6)
C401 Ru4 Ru5 115.2(5)
C100 Ru4 Ru5 139.6(4)
N1 Ru4 Ru5 52.0(3)
C402 Ru4 Ru1 131.3(6)
C401 Ru4 Ru1 115.8(7)
C100 Ru4 Ru1 50.5(4)
N1 Ru4 Ru1 50.1(3)
Ru5 Ru4 Ru1 90.41(5)
C402 Ru4 Ru6 94.7(6)
C401 Ru4 Ru6 175.6(5)
C100 Ru4 Ru6 89.2(5)
N1 Ru4 Ru6 75.7(3)
Ru5 Ru4 Ru6 60.56(5)
Ru1 Ru4 Ru6 64.12(5)
C502 Ru5 C501 92.5(7)
C502 Ru5 C500 86.4(8)
C501 Ru5 C500 86.9(7)
C502 Ru5 N1 109.8(6)
C501 Ru5 N1 96.1(6)
C500 Ru5 N1 163.4(6)
C502 Ru5 Ru7 130.6(5)
C501 Ru5 Ru7 105.6(5)
C500 Ru5 Ru7 50.4(5)
N1 Ru5 Ru7 113.3(3)
C502 Ru5 Ru4 67.8(5)
C501 Ru5 Ru4 129.5(5)
C500 Ru5 Ru4 134.1(6)
N1 Ru5 Ru4 54.0(3)
Ru7 Ru5 Ru4 122.80(7)
C502 Ru5 Ru2 157.6(5)
C501 Ru5 Ru2 98.4(5)
C500 Ru5 Ru2 113.6(5)
N1 Ru5 Ru2 49.8(3)
Ru7 Ru5 Ru2 64.82(5)
Ru4 Ru5 Ru2 90.29(5)
C502 Ru5 Ru6 107.9(5)
C501 Ru5 Ru6 159.6(5)
C500 Ru5 Ru6 94.7(5)
N1 Ru5 Ru6 77.0(3)
Ru7 Ru5 Ru6 61.50(5)
Ru4 Ru5 Ru6 61.33(5)
Ru2 Ru5 Ru6 62.32(6)
C601 Ru6 C2 110.1(9)
C601 Ru6 C1 77.7(9)
C2 Ru6 C1 35.5(8)
C601 Ru6 C3 116.3(8)
C2 Ru6 C3 36.4(8)
C1 Ru6 C3 65.2(8)
C601 Ru6 C4 88.7(8)
C2 Ru6 C4 64.9(8)
C1 Ru6 C4 77.4(9)
C3 Ru6 C4 35.6(7)
C601 Ru6 Ru5 71.3(6)
C2 Ru6 Ru5 177.5(6)
C1 Ru6 Ru5 144.7(7)
C3 Ru6 Ru5 145.1(5)
C4 Ru6 Ru5 117.4(5)
C601 Ru6 Ru7 80.5(6)
C2 Ru6 Ru7 124.8(6)
C1 Ru6 Ru7 133.4(7)
C3 Ru6 Ru7 89.4(5)
C4 Ru6 Ru7 61.4(5)
Ru5 Ru6 Ru7 57.19(5)
C601 Ru6 Ru4 78.2(6)
C2 Ru6 Ru4 119.9(6)
C1 Ru6 Ru4 99.8(7)
C3 Ru6 Ru4 153.9(5)
C4 Ru6 Ru4 166.9(5)
Ru5 Ru6 Ru4 58.12(5)
Ru7 Ru6 Ru4 115.28(7)
C601 Ru6 Ru2 127.2(6)
C2 Ru6 Ru2 121.4(7)
C1 Ru6 Ru2 155.1(7)
C3 Ru6 Ru2 99.6(5)
C4 Ru6 Ru2 102.0(5)
Ru5 Ru6 Ru2 57.77(5)
Ru7 Ru6 Ru2 61.62(5)
Ru4 Ru6 Ru2 85.93(5)
C601 Ru6 Ru1 135.0(6)
C2 Ru6 Ru1 92.6(6)
C1 Ru6 Ru1 106.4(7)
C3 Ru6 Ru1 105.1(5)
C4 Ru6 Ru1 136.3(5)
Ru5 Ru6 Ru1 84.98(6)
Ru7 Ru6 Ru1 118.02(7)
Ru4 Ru6 Ru1 56.86(5)
Ru2 Ru6 Ru1 56.64(5)
C601 Ru6 H100 167.2
C2 Ru6 H100 82.6
C1 Ru6 H100 114.0
C3 Ru6 H100 74.8
C4 Ru6 H100 98.7
Ru5 Ru6 H100 96.0
Ru7 Ru6 H100 93.9
Ru4 Ru6 H100 94.1
Ru2 Ru6 H100 41.1
Ru1 Ru6 H100 38.9
C701 Ru7 C500 90.0(9)
C701 Ru7 C5 111.1(9)
C500 Ru7 C5 145.1(7)
C701 Ru7 C6 90.1(9)
C500 Ru7 C6 119.8(8)
C5 Ru7 C6 37.4(7)
C701 Ru7 C7 97.8(10)
C500 Ru7 C7 83.6(8)
C5 Ru7 C7 66.7(8)
C6 Ru7 C7 37.0(7)
C701 Ru7 Ru5 101.6(7)
C500 Ru7 Ru5 48.3(6)
C5 Ru7 Ru5 142.4(5)
C6 Ru7 Ru5 162.6(5)
C7 Ru7 Ru5 127.4(5)
C701 Ru7 Ru6 151.7(7)
C500 Ru7 Ru6 93.1(5)
C5 Ru7 Ru6 81.2(5)
C6 Ru7 Ru6 112.4(6)
C7 Ru7 Ru6 110.5(7)
Ru5 Ru7 Ru6 61.31(6)
C701 Ru7 Ru2 91.9(7)
C500 Ru7 Ru2 105.4(6)
C5 Ru7 Ru2 101.5(5)
C6 Ru7 Ru2 134.7(5)
C7 Ru7 Ru2 166.8(7)
Ru5 Ru7 Ru2 58.50(6)
Ru6 Ru7 Ru2 60.21(6)
C2 C1 Ru6 71.1(11)
C2 C1 H1A 116.5
Ru6 C1 H1A 116.5
C2 C1 H1B 116.5
Ru6 C1 H1B 116.5
H1A C1 H1B 113.5
C1 C2 C3 123(2)
C1 C2 Ru6 73.4(11)
C3 C2 Ru6 74.2(10)
C1 C2 H2 118.0
C3 C2 H2 118.0
Ru6 C2 H2 118.0
C2 C3 C4 120(2)
C2 C3 Ru6 69.4(10)
C4 C3 Ru6 74.4(11)
C2 C3 H3 119.5
C4 C3 H3 119.5
Ru6 C3 H3 119.5
C3 C4 C5 116.6(18)
C3 C4 Ru6 69.9(10)
C5 C4 Ru6 118.4(13)
C3 C4 H4 114.9
C5 C4 H4 114.9
Ru6 C4 H4 114.9
C6 C5 C4 122.2(18)
C6 C5 Ru7 71.8(11)
C4 C5 Ru7 89.4(12)
C6 C5 H5 118.5
C4 C5 H5 118.5
Ru7 C5 H5 118.5
C5 C6 C7 119.5(18)
C5 C6 Ru7 70.8(10)
C7 C6 Ru7 72.8(10)
C5 C6 H6 119.9
C7 C6 H6 119.9
Ru7 C6 H6 119.9
C6 C7 C8 122(2)
C6 C7 Ru7 70.2(10)
C8 C7 Ru7 127(2)
C6 C7 H7 110.6
C8 C7 H7 110.6
Ru7 C7 H7 110.6
C9 C8 C7 120(3)
C9 C8 H8A 107.4
C7 C8 H8A 107.4
C9 C8 H8B 107.4
C7 C8 H8B 107.4
H8A C8 H8B 106.9
C8 C9 H9A 109.5
C8 C9 H9B 109.5
H9A C9 H9B 108
C8 C9 H9C 109.5
H9A C9 H9C 109.5
H9B C9 H9C 109.5
C11 N1 Ru2 118.8(9)
C11 N1 Ru1 117.8(9)
Ru2 N1 Ru1 79.6(4)
C11 N1 Ru5 118.5(8)
Ru2 N1 Ru5 77.2(4)
Ru1 N1 Ru5 123.6(6)
C11 N1 Ru4 119.6(8)
Ru2 N1 Ru4 121.5(5)
Ru1 N1 Ru4 76.0(4)
Ru5 N1 Ru4 74.0(4)
C15 N2 C11 118.2(14)
C15 N2 Ru3 126.5(11)
C11 N2 Ru3 115.3(9)
O100 C100 Ru4 141.3(12)
O100 C100 Ru1 136.1(13)
Ru4 C100 Ru1 82.6(6)
O101 C101 Ru1 170.3(15)
O102 C102 Ru1 178.6(17)
O201 C201 Ru2 175.7(15)
O202 C202 Ru2 175.9(17)
O301 C301 Ru3 175.4(19)
O302 C302 Ru3 179.1(17)
O303 C303 Ru3 174.8(18)
O401 C401 Ru4 174.3(18)
O402 C402 Ru4 175.2(18)
O500 C500 Ru5 142.2(16)
O500 C500 Ru7 136.4(16)
Ru5 C500 Ru7 81.3(7)
O501 C501 Ru5 177.0(17)
O502 C502 Ru5 165.3(16)
O601 C601 Ru6 169.5(18)
O701 C701 Ru7 173(2)
N1 C11 N2 116.9(12)
N1 C11 C12 122.8(13)
N2 C11 C12 120.3(14)
C13 C12 C11 120.7(16)
C13 C12 H12 119.7
C11 C12 H12 119.7
C14 C13 C12 119.5(15)
C14 C13 H13 120.2
C12 C13 H13 120.2
C13 C14 C15 119.5(15)
C13 C14 H14 120.2
C15 C14 H14 120.2
N2 C15 C14 121.7(16)
N2 C15 C16 120.5(16)
C14 C15 C16 117.7(15)
C15 C16 H16A 109.5
C15 C16 H16B 109.5
H16A C16 H16B 109.5
C15 C16 H16C 109.5
H16A C16 H16C 109.5
H16B C16 H16C 109.5
C92 C91 H91A 111.1
Cl91 C91 H91A 114.1
C92 C91 H91B 112.6
Cl91 C91 H91B 101.4
H91A C91 H91B 102.2
C91 C92 Cl92 105.5
C91 C92 H92A 107.2
Cl92 C92 H92A 110.8
C91 C92 H92B 111.7
Cl92 C92 H92B 110.8
H92A C92 H92B 110.8

loop_
_geom_bond_atom_site_label_1
_geom_bond_atom_site_label_2
_geom_bond_distance
Ru1 C102 1.884(19)
Ru1 C101 1.888(19)
Ru1 C100 2.139(15)
Ru1 N1 2.172(11)
Ru1 Ru3 2.745(2)
Ru1 Ru4 2.748(2)
Ru1 Ru2 2.758(2)
Ru1 Ru6 2.953(2)
Ru1 H100 1.8977
Ru2 C202 1.870(18)
Ru2 C201 1.909(19)
Ru2 N1 2.138(11)
Ru2 Ru3 2.725(2)
Ru2 Ru5 2.730(2)
Ru2 Ru6 2.858(2)
Ru2 Ru7 2.898(2)
Ru2 H100 1.8966
Ru3 C303 1.87(2)
Ru3 C302 1.92(2)
Ru3 C301 1.92(2)
Ru3 N2 2.195(13)
Ru4 C402 1.87(2)
Ru4 C401 1.91(2)
Ru4 C100 2.023(18)
Ru4 N1 2.291(12)
Ru4 Ru5 2.723(2)
Ru4 Ru6 2.814(2)
Ru5 C502 1.905(18)
Ru5 C501 1.928(17)
Ru5 C500 2.02(2)
Ru5 N1 2.234(12)
Ru5 Ru7 2.676(2)
Ru5 Ru6 2.793(2)
Ru6 C601 1.89(2)
Ru6 C2 2.219(17)
Ru6 C1 2.248(18)
Ru6 C3 2.281(16)
Ru6 C4 2.339(18)
Ru6 Ru7 2.798(2)
Ru6 H100 1.8980
Ru7 C701 1.84(2)
Ru7 C500 2.086(18)
Ru7 C5 2.225(19)
Ru7 C6 2.238(17)
Ru7 C7 2.273(18)
C1 C2 1.36(3)
C1 H1A 0.9700
C1 H1B 0.9700
C2 C3 1.41(3)
C2 H2 0.9800
C3 C4 1.42(3)
C3 H3 0.9800
C4 C5 1.47(3)
C4 H4 0.9800
C5 C6 1.43(3)
C5 H5 0.9800
C6 C7 1.43(3)
C6 H6 0.9800
C7 C8 1.50(4)
C7 H7 0.9800
C8 C9 1.30(5)
C8 H8A 0.9700
C8 H8B 0.9700
C9 H9A 0.9600
C9 H9B 0.9600
C9 H9C 0.9600
N1 C11 1.373(19)
N2 C15 1.37(2)
N2 C11 1.383(19)
C100 O100 1.15(2)
C101 O101 1.15(2)
C102 O102 1.14(2)
C201 O201 1.12(2)
C202 O202 1.14(2)
C301 O301 1.14(2)
C302 O302 1.13(2)
C303 O303 1.15(2)
C401 O401 1.11(2)
C402 O402 1.12(2)
C500 O500 1.18(2)
C501 O501 1.10(2)
C502 O502 1.16(2)
C601 O601 1.13(2)
C701 O701 1.15(3)
C11 C12 1.40(2)
C12 C13 1.38(2)
C12 H12 0.9300
C13 C14 1.36(3)
C13 H13 0.9300
C14 C15 1.40(2)
C14 H14 0.9300
C15 C16 1.53(3)
C16 H16A 0.9600
C16 H16B 0.9600
C16 H16C 0.9600
Cl91 C91 1.7300
C91 C92 1.5297
C91 H91A 0.9522
C91 H91B 0.7701
Cl92 C92 1.7715
C92 H92A 0.9599
C92 H92B 0.9600

loop_
_geom_torsion_atom_site_label_1
_geom_torsion_atom_site_label_2
_geom_torsion_atom_site_label_3
_geom_torsion_atom_site_label_4
_geom_torsion
C102 Ru1 Ru2 C202 4.5(9)
C101 Ru1 Ru2 C202 -108.2(8)
C100 Ru1 Ru2 C202 127.9(9)
N1 Ru1 Ru2 C202 -178.3(7)
C2 Ru6 Ru7 C5 1.5(9)
C1 Ru6 Ru7 C5 46.6(11)
C3 Ru6 Ru7 C5 -7.4(7)
C4 Ru6 Ru7 C5 15.7(7)
Ru5 Ru6 Ru7 C5 -176.8(5)
Ru4 Ru6 Ru7 C5 -178.5(5)
Ru2 Ru6 Ru7 C5 -108.7(5)
Ru1 Ru6 Ru7 C5 -114.2(5)
C601 Ru6 Ru7 C6 88.3(8)
C2 Ru6 Ru7 C6 -19.7(9)
C1 Ru6 Ru7 C6 25.4(11)
C3 Ru6 Ru7 C6 -28.6(8)
C4 Ru6 Ru7 C6 -5.5(7)
Ru5 Ru6 Ru7 C6 162.1(6)
Ru4 Ru6 Ru7 C6 160.3(6)
Ru2 Ru6 Ru7 C6 -129.8(6)
Ru1 Ru6 Ru7 C6 -135.4(6)
C601 Ru6 Ru7 C7 48.5(9)
C2 Ru6 Ru7 C7 -59.5(10)
C1 Ru6 Ru7 C7 -14.4(11)
C3 Ru6 Ru7 C7 -68.3(8)
C4 Ru6 Ru7 C7 -45.2(8)
Ru5 Ru6 Ru7 C7 122.3(6)
Ru4 Ru6 Ru7 C7 120.5(6)
Ru2 Ru6 Ru7 C7 -169.6(6)
Ru1 Ru6 Ru7 C7 -175.2(6)
C601 Ru6 Ru7 Ru5 -73.8(6)
C2 Ru6 Ru7 Ru5 178.3(8)
C1 Ru6 Ru7 Ru5 -136.7(9)
C3 Ru6 Ru7 Ru5 169.4(5)
C4 Ru6 Ru7 Ru5 -167.5(5)
Ru4 Ru6 Ru7 Ru5 -1.76(6)
Ru2 Ru6 Ru7 Ru5 68.10(6)
Ru1 Ru6 Ru7 Ru5 62.55(7)
C601 Ru6 Ru7 Ru2 -141.9(6)
C2 Ru6 Ru7 Ru2 110.2(8)
C1 Ru6 Ru7 Ru2 155.2(9)
C3 Ru6 Ru7 Ru2 101.3(5)
C4 Ru6 Ru7 Ru2 124.4(5)
Ru5 Ru6 Ru7 Ru2 -68.10(6)
C2 C3 C4 C5 -166.7(16)
Ru6 C3 C4 C5 -112.5(16)
C2 C3 C4 Ru6 -54.2(14)
C601 Ru6 C4 C3 142.5(13)
C2 Ru6 C4 C3 29.5(13)
C1 Ru6 C4 C3 64.8(14)
Ru5 Ru6 C4 C3 -149.5(11)
Ru7 Ru6 C4 C3 -137.6(13)
Ru4 Ru6 C4 C3 144(2)
Ru2 Ru6 C4 C3 -89.7(12)
Ru1 Ru6 C4 C3 -35.9(16)
C601 Ru6 C4 C5 -107.4(15)
C2 Ru6 C4 C5 139.6(17)
C1 Ru6 C4 C5 174.9(16)
C3 Ru6 C4 C5 110(2)
Ru5 Ru6 C4 C5 -39.3(16)
